data_7237876
loop_
_publ_author_name
'Yano, Yoshio'
'Ono, Toshikazu'
'Hatanaka, Sou'
'Gryko, Daniel T.'
'Hisaeda, Yoshio'

_publ_section_title
;
 Salt--cocrystal continuum for photofunction modulation:
 stimuli-responsive fluorescence color-tuning of pyridine-modified
 intramolecular charge-transfer dyes and acid complexes
;
_journal_issue 29
_journal_name_full 'Journal of Materials Chemistry C'
_journal_page_first 8847
_journal_paper_doi 10.1039/C9TC02524C
_journal_volume 7
_journal_year 2019
_chemical_formula_moiety '2(C6 H F5 O), C30 H24 N4'
_chemical_formula_sum 'C42 H26 F10 N4 O2'
_chemical_formula_weight 808.67
_space_group_crystal_system triclinic
_space_group_IT_number 2
_space_group_name_Hall '-P 1'
_space_group_name_H-M_alt 'P -1'
_atom_sites_solution_hydrogens mixed
_atom_sites_solution_primary dual
_audit_creation_date 2019-01-31
_audit_creation_method
;
Olex2 1.2-ac3
(compiled 2017.02.24 svn.r3390 for Rigaku Oxford Diffraction, GUI svn.r5318)
;
_cell_angle_alpha 109.165(5)
_cell_angle_beta 106.484(5)
_cell_angle_gamma 91.817(5)
_cell_formula_units_Z 1
_cell_length_a 7.3417(4)
_cell_length_b 11.3589(7)
_cell_length_c 12.1244(7)
_cell_measurement_reflns_used 2872
_cell_measurement_temperature 298
_cell_measurement_theta_max 29.3260
_cell_measurement_theta_min 2.9260
_cell_volume 907.06(10)
_computing_cell_refinement 'CrysAlisPro 1.171.39.34a (Rigaku OD, 2017)'
_computing_data_collection 'CrysAlisPro 1.171.39.34a (Rigaku OD, 2017)'
_computing_data_reduction 'CrysAlisPro 1.171.39.34a (Rigaku OD, 2017)'
_computing_molecular_graphics 'Olex2 (Dolomanov et al., 2009)'
_computing_publication_material 'Olex2 (Dolomanov et al., 2009)'
_computing_structure_refinement 'ShelXL (Sheldrick, 2015)'
_computing_structure_solution 'ShelXT (Sheldrick, 2015)'
_diffrn_ambient_temperature 298
_diffrn_detector 'CCD plate'
_diffrn_detector_type CCD
_diffrn_measured_fraction_theta_full 0.999
_diffrn_measured_fraction_theta_max 0.999
_diffrn_measurement_details
;
List of Runs (angles in degrees, time in seconds):

  # Type    Start    End  Width  t~exp~   \w     \q     \k     \f   Frames
--------------------------------------------------------------------------
  1  \w    -74.00 119.00   1.00   17.17    --   30.00  54.00 120.00  193
  2  \w    -71.00  32.00   1.00   17.17    --   30.00  54.00-120.00  103
  3  \w    -70.00  30.00   1.00   17.17    --   30.00  54.00   0.00  100
  4  \w    -73.00  29.00   1.00   17.17    --   30.00  54.00 120.00  102
;
_diffrn_measurement_device 'two-circle diffractometer'
_diffrn_measurement_device_type 'XtaLAB Mini (JP)'
_diffrn_measurement_method '\w scans'
_diffrn_orient_matrix_type 'CrysAlisPro convention (1999,Acta A55,543-557)'
_diffrn_orient_matrix_UB_11 0.0539235000
_diffrn_orient_matrix_UB_12 0.0464089000
_diffrn_orient_matrix_UB_13 0.0568546000
_diffrn_orient_matrix_UB_21 0.0091018000
_diffrn_orient_matrix_UB_22 -0.0460675000
_diffrn_orient_matrix_UB_23 0.0282999000
_diffrn_orient_matrix_UB_31 0.0857757000
_diffrn_orient_matrix_UB_32 -0.0133758000
_diffrn_orient_matrix_UB_33 -0.0146609000
_diffrn_radiation_monochromator graphite
_diffrn_radiation_probe x-ray
_diffrn_radiation_type MoK\a
_diffrn_radiation_wavelength 0.71073
_diffrn_reflns_av_R_equivalents 0.0139
_diffrn_reflns_av_unetI/netI 0.0193
_diffrn_reflns_Laue_measured_fraction_full 0.999
_diffrn_reflns_Laue_measured_fraction_max 0.999
_diffrn_reflns_limit_h_max 9
_diffrn_reflns_limit_h_min -9
_diffrn_reflns_limit_k_max 14
_diffrn_reflns_limit_k_min -13
_diffrn_reflns_limit_l_max 15
_diffrn_reflns_limit_l_min -12
_diffrn_reflns_number 8137
_diffrn_reflns_point_group_measured_fraction_full 0.999
_diffrn_reflns_point_group_measured_fraction_max 0.999
_diffrn_reflns_theta_full 25.242
_diffrn_reflns_theta_max 26.372
_diffrn_reflns_theta_min 2.921
_diffrn_source 'fine-focus sealed X-ray tube'
_diffrn_source_type 'Rigaku (Mo) X-ray Source'
_exptl_absorpt_coefficient_mu 0.128
_exptl_absorpt_correction_T_max 1.00000
_exptl_absorpt_correction_T_min 0.99921
_exptl_absorpt_correction_type multi-scan
_exptl_absorpt_process_details
;
CrysAlisPro 1.171.39.34a (Rigaku Oxford Diffraction, 2017)
Empirical absorption correction using spherical harmonics,
 implemented in SCALE3 ABSPACK scaling algorithm.
;
_exptl_crystal_colour colourless
_exptl_crystal_colour_primary colourless
_exptl_crystal_density_diffrn 1.480
_exptl_crystal_description block
_exptl_crystal_F_000 412
_exptl_crystal_size_max 0.3
_exptl_crystal_size_mid 0.3
_exptl_crystal_size_min 0.15
_refine_diff_density_max 0.175
_refine_diff_density_min -0.178
_refine_diff_density_rms 0.038
_refine_ls_extinction_method none
_refine_ls_goodness_of_fit_ref 1.019
_refine_ls_hydrogen_treatment mixed
_refine_ls_matrix_type full
_refine_ls_number_parameters 267
_refine_ls_number_reflns 3695
_refine_ls_number_restraints 0
_refine_ls_restrained_S_all 1.019
_refine_ls_R_factor_all 0.0537
_refine_ls_R_factor_gt 0.0387
_refine_ls_shift/su_max 0.001
_refine_ls_shift/su_mean 0.000
_refine_ls_structure_factor_coef Fsqd
_refine_ls_weighting_details 'w=1/[\s^2^(Fo^2^)+(0.0530P)^2^+0.2440P] where P=(Fo^2^+2Fc^2^)/3'
_refine_ls_weighting_scheme calc
_refine_ls_wR_factor_gt 0.0988
_refine_ls_wR_factor_ref 0.1115
_reflns_Friedel_coverage 0.000
_reflns_number_gt 2872
_reflns_number_total 3695
_reflns_threshold_expression 'I > 2\s(I)'
_cod_data_source_file c9tc02524c10.cif
_cod_data_source_block yano091
_cod_database_code 7237876
_shelx_shelxl_version_number 2017/1
_chemical_oxdiff_formula 'C H N O F'
_chemical_oxdiff_usercomment 'm-PyPP-F3 Phenol at 298 K'
_shelx_space_group_comment
;
The symmetry employed for this shelxl refinement is uniquely defined
by the following loop, which should always be used as a source of
symmetry information in preference to the above space-group names.
They are only intended as comments.
;
_diffrn_oxdiff_ac3_digest_frames
;
01368098ca4757a0845cd609f06a94456b00498cc31
;
_reflns_odcompleteness_completeness 99.89
_reflns_odcompleteness_iscentric 1
_reflns_odcompleteness_theta 26.32
_olex2_refinement_description
;
1. Fixed Uiso
 At 1.2 times of:
  All C(H) groups
 At 1.5 times of:
  All C(H,H,H) groups
2.a Aromatic/amide H refined with riding coordinates:
 C3(H3), C5(H5), C8(H8), C14(H14), C10(H10), C13(H13), C6(H6), C11(H11), C7(H7)
2.b Idealised Me refined as rotating group:
 C15(H15A,H15B,H15C)
;
_olex2_submission_special_instructions 'No special instructions were received'
_oxdiff_exptl_absorpt_empirical_details
;
Empirical correction (ABSPACK) includes:
- Absorption correction using spherical harmonics
- Frame scaling
;
_oxdiff_exptl_absorpt_empirical_full_max 1.037
_oxdiff_exptl_absorpt_empirical_full_min 0.978

loop_
_space_group_symop_operation_xyz
'x, y, z'
'-x, -y, -z'

loop_
_atom_site_label
_atom_site_type_symbol
_atom_site_fract_x
_atom_site_fract_y
_atom_site_fract_z
_atom_site_U_iso_or_equiv
_atom_site_adp_type
_atom_site_occupancy
_atom_site_site_symmetry_order
_atom_site_calc_flag
_atom_site_refinement_flags_posn
F6A F 0.18554(17) 0.43206(9) 0.19557(9) 0.0602(3) Uani 1 1 d .
F2A F 0.2872(2) 0.81337(10) 0.52956(9) 0.0698(3) Uani 1 1 d .
F3A F 0.32633(18) 0.94217(9) 0.38593(10) 0.0677(3) Uani 1 1 d .
F4A F 0.2989(2) 0.81878(11) 0.14660(11) 0.0726(4) Uani 1 1 d .
O1A O 0.22142(19) 0.54726(11) 0.43492(11) 0.0532(3) Uani 1 1 d .
F5A F 0.2261(2) 0.56357(11) 0.05256(10) 0.0802(4) Uani 1 1 d .
N1 N 0.83853(17) 0.91693(11) 1.03721(10) 0.0358(3) Uani 1 1 d .
N2 N 0.3181(2) 0.65555(13) 0.67247(12) 0.0469(3) Uani 1 1 d .
C1 C 1.0011(2) 0.99593(13) 1.05560(13) 0.0342(3) Uani 1 1 d .
C4 C 0.5465(2) 0.80098(13) 0.85598(13) 0.0350(3) Uani 1 1 d .
C9 C 0.8124(2) 0.86717(14) 1.12679(13) 0.0336(3) Uani 1 1 d .
C2 C 0.7367(2) 0.87625(13) 0.91101(13) 0.0349(3) Uani 1 1 d .
C3 C 0.8329(2) 0.92969(14) 0.85266(13) 0.0369(3) Uani 1 1 d .
H3 H 0.795717 0.918770 0.769549 0.044 Uiso 1 1 calc R
C1A C 0.2410(2) 0.61776(14) 0.36861(13) 0.0384(3) Uani 1 1 d .
C5 C 0.4924(2) 0.72049(15) 0.73363(14) 0.0409(4) Uani 1 1 d .
H5 H 0.583301 0.711668 0.692432 0.049 Uiso 1 1 calc R
C8 C 0.4089(2) 0.80962(15) 0.91618(14) 0.0412(4) Uani 1 1 d .
H8 H 0.437493 0.862440 0.997654 0.049 Uiso 1 1 calc R
C3A C 0.2931(2) 0.81575(15) 0.33868(15) 0.0444(4) Uani 1 1 d .
C12 C 0.7827(2) 0.77189(17) 1.30777(15) 0.0441(4) Uani 1 1 d .
C2A C 0.2742(2) 0.74865(15) 0.41204(14) 0.0431(4) Uani 1 1 d .
C14 C 0.7821(2) 0.73837(15) 1.10014(14) 0.0412(4) Uani 1 1 d .
H14 H 0.772680 0.682948 1.022127 0.049 Uiso 1 1 calc R
C6A C 0.2237(2) 0.55862(15) 0.24496(14) 0.0412(4) Uani 1 1 d .
C4A C 0.2790(2) 0.75402(17) 0.21827(16) 0.0469(4) Uani 1 1 d .
C10 C 0.8254(2) 0.94849(15) 1.24297(14) 0.0440(4) Uani 1 1 d .
H10 H 0.843363 1.035025 1.261204 0.053 Uiso 1 1 calc R
C5A C 0.2429(3) 0.62498(16) 0.17138(15) 0.0474(4) Uani 1 1 d .
C13 C 0.7658(2) 0.69246(16) 1.19035(16) 0.0450(4) Uani 1 1 d .
H13 H 0.742954 0.605966 1.171187 0.054 Uiso 1 1 calc R
C6 C 0.1885(2) 0.66461(17) 0.73242(15) 0.0494(4) Uani 1 1 d .
H6 H 0.066849 0.618982 0.690439 0.059 Uiso 1 1 calc R
C11 C 0.8117(3) 0.90052(17) 1.33244(15) 0.0489(4) Uani 1 1 d .
H11 H 0.822092 0.955876 1.410662 0.059 Uiso 1 1 calc R
C7 C 0.2293(2) 0.73929(17) 0.85432(15) 0.0473(4) Uani 1 1 d .
H7 H 0.137650 0.742358 0.894313 0.057 Uiso 1 1 calc R
C15 C 0.7735(3) 0.7210(2) 1.40736(19) 0.0631(5) Uani 1 1 d .
H15A H 0.673460 0.650697 1.373655 0.095 Uiso 1 1 calc GR
H15B H 0.747022 0.785710 1.472829 0.095 Uiso 1 1 calc GR
H15C H 0.894046 0.694284 1.438658 0.095 Uiso 1 1 calc GR
H1A H 0.258(4) 0.592(2) 0.525(2) 0.103(9) Uiso 1 1 d .

loop_
_atom_site_aniso_label
_atom_site_aniso_U_11
_atom_site_aniso_U_22
_atom_site_aniso_U_33
_atom_site_aniso_U_23
_atom_site_aniso_U_13
_atom_site_aniso_U_12
F6A 0.0876(8) 0.0399(5) 0.0458(6) 0.0049(4) 0.0224(5) 0.0034(5)
F2A 0.1175(10) 0.0457(6) 0.0350(6) 0.0039(4) 0.0206(6) -0.0019(6)
F3A 0.0980(9) 0.0397(6) 0.0589(7) 0.0151(5) 0.0181(6) 0.0008(5)
F4A 0.1086(10) 0.0678(7) 0.0642(7) 0.0396(6) 0.0412(7) 0.0197(7)
O1A 0.0713(8) 0.0457(7) 0.0345(6) 0.0117(5) 0.0092(6) -0.0116(6)
F5A 0.1370(12) 0.0672(7) 0.0433(6) 0.0142(5) 0.0443(7) 0.0195(7)
N1 0.0383(7) 0.0378(7) 0.0270(6) 0.0113(5) 0.0055(5) -0.0074(5)
N2 0.0475(8) 0.0511(8) 0.0318(7) 0.0113(6) 0.0028(6) -0.0128(6)
C1 0.0378(8) 0.0321(7) 0.0305(7) 0.0110(6) 0.0078(6) -0.0022(6)
C4 0.0378(8) 0.0340(7) 0.0300(7) 0.0131(6) 0.0041(6) -0.0020(6)
C9 0.0338(7) 0.0373(7) 0.0283(7) 0.0128(6) 0.0064(6) -0.0010(6)
C2 0.0392(8) 0.0334(7) 0.0277(7) 0.0099(6) 0.0053(6) -0.0020(6)
C3 0.0413(8) 0.0381(8) 0.0258(7) 0.0100(6) 0.0046(6) -0.0053(6)
C1A 0.0356(8) 0.0419(8) 0.0328(8) 0.0108(6) 0.0066(6) 0.0003(6)
C5 0.0407(8) 0.0442(8) 0.0325(8) 0.0116(6) 0.0072(6) -0.0061(7)
C8 0.0433(9) 0.0435(9) 0.0324(8) 0.0116(6) 0.0079(6) -0.0008(7)
C3A 0.0465(9) 0.0372(8) 0.0462(9) 0.0133(7) 0.0114(7) 0.0050(7)
C12 0.0357(8) 0.0604(10) 0.0452(9) 0.0297(8) 0.0128(7) 0.0066(7)
C2A 0.0467(9) 0.0436(9) 0.0312(8) 0.0067(7) 0.0083(6) 0.0010(7)
C14 0.0476(9) 0.0379(8) 0.0353(8) 0.0110(6) 0.0117(7) 0.0010(7)
C6A 0.0430(8) 0.0384(8) 0.0380(8) 0.0085(7) 0.0121(7) 0.0057(7)
C4A 0.0517(10) 0.0525(10) 0.0453(10) 0.0251(8) 0.0184(8) 0.0115(8)
C10 0.0556(10) 0.0373(8) 0.0357(8) 0.0103(7) 0.0126(7) 0.0000(7)
C5A 0.0575(10) 0.0515(10) 0.0348(8) 0.0120(7) 0.0196(7) 0.0139(8)
C13 0.0476(9) 0.0410(9) 0.0510(10) 0.0227(8) 0.0147(7) 0.0031(7)
C6 0.0410(9) 0.0568(10) 0.0427(9) 0.0194(8) 0.0016(7) -0.0145(7)
C11 0.0574(10) 0.0562(10) 0.0324(8) 0.0130(7) 0.0162(7) 0.0063(8)
C7 0.0404(8) 0.0574(10) 0.0449(9) 0.0203(8) 0.0125(7) -0.0026(7)
C15 0.0603(11) 0.0893(15) 0.0617(12) 0.0494(11) 0.0249(9) 0.0145(10)

loop_
_atom_type_symbol
_atom_type_description
_atom_type_scat_dispersion_real
_atom_type_scat_dispersion_imag
_atom_type_scat_source
C C 0.0033 0.0016 'International Tables Vol C Tables 4.2.6.8 and 6.1.1.4'
H H 0.0000 0.0000 'International Tables Vol C Tables 4.2.6.8 and 6.1.1.4'
F F 0.0171 0.0103 'International Tables Vol C Tables 4.2.6.8 and 6.1.1.4'
N N 0.0061 0.0033 'International Tables Vol C Tables 4.2.6.8 and 6.1.1.4'
O O 0.0106 0.0060 'International Tables Vol C Tables 4.2.6.8 and 6.1.1.4'

loop_
_geom_angle_atom_site_label_1
_geom_angle_atom_site_label_2
_geom_angle_atom_site_label_3
_geom_angle
_geom_angle_site_symmetry_1
_geom_angle_site_symmetry_3
C1A O1A H1A 115.9(15) . .
C1 N1 C9 123.63(11) . .
C1 N1 C2 106.64(11) . .
C2 N1 C9 128.19(12) . .
C5 N2 C6 118.44(14) . .
N1 C1 C3 142.41(13) . 2_777
C1 C1 N1 108.52(15) 2_777 .
C1 C1 C3 109.07(16) 2_777 2_777
C5 C4 C2 119.10(14) . .
C8 C4 C2 123.99(13) . .
C8 C4 C5 116.80(14) . .
C14 C9 N1 120.86(13) . .
C10 C9 N1 119.55(13) . .
C10 C9 C14 119.54(13) . .
N1 C2 C4 123.61(13) . .
C3 C2 N1 109.63(12) . .
C3 C2 C4 126.37(13) . .
C1 C3 H3 126.9 2_777 .
C2 C3 C1 106.14(13) . 2_777
C2 C3 H3 126.9 . .
O1A C1A C2A 125.36(14) . .
O1A C1A C6A 119.03(14) . .
C2A C1A C6A 115.59(14) . .
N2 C5 C4 123.71(15) . .
N2 C5 H5 118.1 . .
C4 C5 H5 118.1 . .
C4 C8 H8 120.1 . .
C7 C8 C4 119.77(15) . .
C7 C8 H8 120.1 . .
F3A C3A C2A 119.82(15) . .
F3A C3A C4A 120.03(15) . .
C4A C3A C2A 120.16(15) . .
C13 C12 C11 117.70(14) . .
C13 C12 C15 121.40(17) . .
C11 C12 C15 120.89(17) . .
F2A C2A C1A 119.46(14) . .
F2A C2A C3A 118.09(14) . .
C3A C2A C1A 122.45(15) . .
C9 C14 H14 120.1 . .
C9 C14 C13 119.74(15) . .
C13 C14 H14 120.1 . .
F6A C6A C1A 118.88(14) . .
F6A C6A C5A 118.88(14) . .
C5A C6A C1A 122.23(15) . .
F4A C4A C3A 120.45(16) . .
F4A C4A C5A 120.39(15) . .
C3A C4A C5A 119.16(15) . .
C9 C10 H10 120.1 . .
C9 C10 C11 119.77(15) . .
C11 C10 H10 120.1 . .
F5A C5A C6A 120.05(15) . .
F5A C5A C4A 119.56(15) . .
C4A C5A C6A 120.39(15) . .
C12 C13 C14 121.69(15) . .
C12 C13 H13 119.2 . .
C14 C13 H13 119.2 . .
N2 C6 H6 118.9 . .
N2 C6 C7 122.26(15) . .
C7 C6 H6 118.9 . .
C12 C11 C10 121.53(15) . .
C12 C11 H11 119.2 . .
C10 C11 H11 119.2 . .
C8 C7 H7 120.5 . .
C6 C7 C8 118.97(15) . .
C6 C7 H7 120.5 . .
C12 C15 H15A 109.5 . .
C12 C15 H15B 109.5 . .
C12 C15 H15C 109.5 . .
H15A C15 H15B 109.5 . .
H15A C15 H15C 109.5 . .
H15B C15 H15C 109.5 . .

loop_
_geom_bond_atom_site_label_1
_geom_bond_atom_site_label_2
_geom_bond_distance
_geom_bond_site_symmetry_2
F6A C6A 1.3482(18) .
F2A C2A 1.3454(18) .
F3A C3A 1.3447(19) .
F4A C4A 1.3425(19) .
O1A C1A 1.3376(19) .
O1A H1A 0.99(3) .
F5A C5A 1.3456(19) .
N1 C1 1.3892(18) .
N1 C9 1.4319(18) .
N1 C2 1.4066(18) .
N2 C5 1.332(2) .
N2 C6 1.339(2) .
C1 C1 1.377(3) 2_777
C1 C3 1.408(2) 2_777
C4 C2 1.465(2) .
C4 C5 1.395(2) .
C4 C8 1.393(2) .
C9 C14 1.387(2) .
C9 C10 1.382(2) .
C2 C3 1.381(2) .
C3 H3 0.9300 .
C1A C2A 1.392(2) .
C1A C6A 1.393(2) .
C5 H5 0.9300 .
C8 H8 0.9300 .
C8 C7 1.384(2) .
C3A C2A 1.378(2) .
C3A C4A 1.368(2) .
C12 C13 1.380(2) .
C12 C11 1.388(2) .
C12 C15 1.516(2) .
C14 H14 0.9300 .
C14 C13 1.388(2) .
C6A C5A 1.375(2) .
C4A C5A 1.373(2) .
C10 H10 0.9300 .
C10 C11 1.389(2) .
C13 H13 0.9300 .
C6 H6 0.9300 .
C6 C7 1.380(2) .
C11 H11 0.9300 .
C7 H7 0.9300 .
C15 H15A 0.9600 .
C15 H15B 0.9600 .
C15 H15C 0.9600 .
